data_7246919
loop_
_publ_author_name
'Lee, Hyeong-Hwan'
'Oh, Jihye'
'Lee, Shim Sung'
'Park, In-Hyeok'

_publ_section_title
;
 Preparation of one-dimensional coordination polymers of a flexible
 tripyridyl disulfide with diverse topologies
;
_journal_issue 28
_journal_name_full CrystEngComm
_journal_page_first 4033
_journal_page_last 4038
_journal_paper_doi 10.1039/D3CE00457K
_journal_volume 25
_journal_year 2023
_chemical_formula_sum 'C70 H64 Cl4 Cu2 N16 O12 S8'
_chemical_formula_weight 1846.73
_space_group_crystal_system monoclinic
_space_group_IT_number 15
_space_group_name_Hall '-C 2yc'
_space_group_name_H-M_alt 'C 1 2/c 1'
_atom_sites_solution_hydrogens geom
_audit_creation_method SHELXL-2018/3
_audit_update_record
;
2023-06-18 deposited with the CCDC.	2023-06-23 downloaded from the CCDC.
;
_cell_angle_alpha 90
_cell_angle_beta 103.225(3)
_cell_angle_gamma 90
_cell_formula_units_Z 2
_cell_length_a 18.6359(6)
_cell_length_b 11.9828(6)
_cell_length_c 17.9652(7)
_cell_measurement_reflns_used 2709
_cell_measurement_temperature 173(2)
_cell_measurement_theta_max 23.99
_cell_measurement_theta_min 2.21
_cell_volume 3905.4(3)
_computing_cell_refinement 'Bruker APEXII'
_computing_data_collection 'Bruker APEXII'
_computing_data_reduction 'Bruker APEX software'
_computing_molecular_graphics ORTEP
_computing_publication_material CIFTAB
_computing_structure_refinement SHELXL
_computing_structure_solution SHELXS
_diffrn_ambient_temperature 173(2)
_diffrn_measured_fraction_theta_full 1.000
_diffrn_measured_fraction_theta_max 1.000
_diffrn_measurement_device_type 'CCD detector'
_diffrn_measurement_method 'phi and omega scans'
_diffrn_radiation_type MoK\a
_diffrn_radiation_wavelength 0.71073
_diffrn_reflns_av_R_equivalents 0.0815
_diffrn_reflns_av_unetI/netI 0.0460
_diffrn_reflns_Laue_measured_fraction_full 1.000
_diffrn_reflns_Laue_measured_fraction_max 1.000
_diffrn_reflns_limit_h_max 22
_diffrn_reflns_limit_h_min -22
_diffrn_reflns_limit_k_max 14
_diffrn_reflns_limit_k_min -14
_diffrn_reflns_limit_l_max 22
_diffrn_reflns_limit_l_min -22
_diffrn_reflns_number 31014
_diffrn_reflns_point_group_measured_fraction_full 1.000
_diffrn_reflns_point_group_measured_fraction_max 1.000
_diffrn_reflns_theta_full 25.242
_diffrn_reflns_theta_max 25.999
_diffrn_reflns_theta_min 2.037
_diffrn_source 'fine-focus sealed tube'
_exptl_absorpt_coefficient_mu 0.967
_exptl_absorpt_correction_T_max 0.9267
_exptl_absorpt_correction_T_min 0.8846
_exptl_absorpt_correction_type multi-scan
_exptl_absorpt_process_details SADABS
_exptl_crystal_colour violet
_exptl_crystal_density_diffrn 1.570
_exptl_crystal_description block
_exptl_crystal_F_000 1892
_exptl_crystal_size_max 0.130
_exptl_crystal_size_mid 0.120
_exptl_crystal_size_min 0.080
_refine_diff_density_max 0.618
_refine_diff_density_min -0.568
_refine_diff_density_rms 0.065
_refine_ls_extinction_method none
_refine_ls_goodness_of_fit_ref 1.042
_refine_ls_hydrogen_treatment constr
_refine_ls_matrix_type full
_refine_ls_number_parameters 305
_refine_ls_number_reflns 3842
_refine_ls_number_restraints 130
_refine_ls_restrained_S_all 1.049
_refine_ls_R_factor_all 0.0641
_refine_ls_R_factor_gt 0.0437
_refine_ls_shift/su_max 0.001
_refine_ls_shift/su_mean 0.000
_refine_ls_structure_factor_coef Fsqd
_refine_ls_weighting_details 'w=1/[\s^2^(Fo^2^)+(0.0438P)^2^+5.9755P] where P=(Fo^2^+2Fc^2^)/3'
_refine_ls_weighting_scheme calc
_refine_ls_wR_factor_gt 0.1027
_refine_ls_wR_factor_ref 0.1122
_reflns_Friedel_coverage 0.000
_reflns_number_gt 2900
_reflns_number_total 3842
_reflns_threshold_expression 'I > 2\s(I)'
_cod_data_source_file d3ce00457k2.cif
_cod_data_source_block 1
_cod_depositor_comments
;
The following automatic conversions were performed:

data item '_exptl_absorpt_correction_type' value 'MULTI-SCAN' was
changed to 'multi-scan' in accordance with the
/home/data/users/saulius/crontab/automatic-downloads/rss-feeds/RSC/lib/dictionaries/cif_core.dic
dictionary named 'cif_core.dic' version 2.4.2 last updated on
2011-04-26.

Automatic conversion script
Id: cif_fix_values 8170 2020-07-09 18:12:32Z antanas 

 Adding full bibliography for 7246919--7246922.cif.
;
_cod_original_sg_symbol_H-M 'C 2/c'
_cod_database_code 7246919
_shelx_shelxl_version_number 2018/3
_shelx_space_group_comment
;
The symmetry employed for this shelxl refinement is uniquely defined
by the following loop, which should always be used as a source of
symmetry information in preference to the above space-group names.
They are only intended as comments.
;
_shelx_estimated_absorpt_t_min 0.885
_shelx_estimated_absorpt_t_max 0.927

loop_
_space_group_symop_operation_xyz
'x, y, z'
'-x, y, -z+1/2'
'x+1/2, y+1/2, z'
'-x+1/2, y+1/2, -z+1/2'
'-x, -y, -z'
'x, -y, z-1/2'
'-x+1/2, -y+1/2, -z'
'x+1/2, -y+1/2, z-1/2'

loop_
_atom_site_label
_atom_site_type_symbol
_atom_site_fract_x
_atom_site_fract_y
_atom_site_fract_z
_atom_site_U_iso_or_equiv
_atom_site_adp_type
_atom_site_occupancy
_atom_site_site_symmetry_order
_atom_site_calc_flag
_atom_site_refinement_flags_posn
_atom_site_refinement_flags_adp
_atom_site_refinement_flags_occupancy
_atom_site_disorder_assembly
_atom_site_disorder_group
Cu1 Cu 0.500000 0.500000 0.500000 0.0516(2) Uani 1 2 d S . P . .
S1 S 0.72611(4) 0.65901(6) 0.81891(4) 0.03225(19) Uani 1 1 d . . . . .
S2 S 0.62709(4) 1.01385(6) 1.02732(5) 0.0378(2) Uani 1 1 d . . . . .
N1 N 0.56959(13) 0.5538(2) 0.59646(16) 0.0385(6) Uani 1 1 d . . . . .
N2 N 0.73695(12) 0.91127(18) 0.88740(14) 0.0291(5) Uani 1 1 d . . . . .
N3 N 0.54728(13) 0.6538(2) 1.01527(15) 0.0383(6) Uani 1 1 d . . . . .
C1 C 0.62319(17) 0.6273(3) 0.59497(18) 0.0388(7) Uani 1 1 d . . . . .
H1A H 0.627610 0.654806 0.546624 0.047 Uiso 1 1 calc R U . . .
C2 C 0.67245(16) 0.6657(2) 0.65915(16) 0.0329(7) Uani 1 1 d . . . . .
H2A H 0.709694 0.717762 0.654725 0.039 Uiso 1 1 calc R U . . .
C3 C 0.66666(14) 0.6268(2) 0.73066(16) 0.0272(6) Uani 1 1 d . . . . .
C4 C 0.61010(17) 0.5510(3) 0.73259(19) 0.0391(7) Uani 1 1 d . . . . .
H4A H 0.603537 0.523522 0.780199 0.047 Uiso 1 1 calc R U . . .
C5 C 0.56402(17) 0.5162(3) 0.6656(2) 0.0437(8) Uani 1 1 d . . . . .
H5A H 0.526628 0.463373 0.668098 0.052 Uiso 1 1 calc R U . . .
C6 C 0.77488(16) 0.7845(2) 0.80068(17) 0.0340(7) Uani 1 1 d . . . . .
H6A H 0.824436 0.786543 0.835478 0.041 Uiso 1 1 calc R U . . .
H6B H 0.781067 0.783649 0.747400 0.041 Uiso 1 1 calc R U . . .
C7 C 0.73206(15) 0.8855(2) 0.81319(17) 0.0304(6) Uani 1 1 d . . . . .
C8 C 0.68704(17) 0.9439(3) 0.75354(18) 0.0390(7) Uani 1 1 d . . . . .
H8A H 0.685106 0.924698 0.701812 0.047 Uiso 1 1 calc R U . . .
C9 C 0.64517(18) 1.0306(3) 0.7715(2) 0.0443(8) Uani 1 1 d . . . . .
H9A H 0.613814 1.071910 0.731883 0.053 Uiso 1 1 calc R U . . .
C10 C 0.64889(17) 1.0573(2) 0.8468(2) 0.0409(8) Uani 1 1 d . . . . .
H10A H 0.619908 1.116170 0.859845 0.049 Uiso 1 1 calc R U . . .
C11 C 0.69633(16) 0.9956(2) 0.90393(18) 0.0315(7) Uani 1 1 d . . . . .
C12 C 0.70768(16) 1.0213(2) 0.98769(18) 0.0348(7) Uani 1 1 d . . . . .
H12A H 0.728485 1.097485 0.996649 0.042 Uiso 1 1 calc R U . . .
H12B H 0.744998 0.968900 1.016366 0.042 Uiso 1 1 calc R U . . .
C13 C 0.54379(16) 0.8437(3) 1.05541(19) 0.0427(8) Uani 1 1 d . . . . .
H13A H 0.521221 0.898738 1.080543 0.051 Uiso 1 1 calc R U . . .
C14 C 0.51822(17) 0.7361(3) 1.0501(2) 0.0477(9) Uani 1 1 d . . . . .
H14A H 0.477842 0.718740 1.072107 0.057 Uiso 1 1 calc R U . . .
C15 C 0.60619(15) 0.6801(2) 0.98787(17) 0.0324(7) Uani 1 1 d . . . . .
H15A H 0.629047 0.622772 0.965000 0.039 Uiso 1 1 calc R U . . .
C16 C 0.63543(15) 0.7867(2) 0.99120(16) 0.0290(6) Uani 1 1 d . . . . .
H16A H 0.677493 0.801211 0.971198 0.035 Uiso 1 1 calc R U . . .
C17 C 0.60294(15) 0.8721(2) 1.02391(16) 0.0292(6) Uani 1 1 d . . . . .
O1 O 0.6061(5) 0.5613(7) 0.4126(5) 0.035(3) Uani 0.596(5) 1 d D U P A 1
O2 O 0.6581(2) 0.7194(3) 0.4441(2) 0.0443(11) Uani 0.596(5) 1 d D U P A 1
O3 O 0.6899(3) 0.6226(4) 0.3583(3) 0.0489(13) Uani 0.596(5) 1 d D U P A 1
N4 N 0.6481(3) 0.6363(4) 0.4021(3) 0.0343(13) Uani 0.596(5) 1 d D U P A 1
O1X O 0.5996(8) 0.5660(11) 0.4131(7) 0.037(4) Uani 0.404(5) 1 d D U P A 2
O2X O 0.6862(4) 0.6726(8) 0.3939(6) 0.090(3) Uani 0.404(5) 1 d D U P A 2
O3X O 0.5806(3) 0.6762(4) 0.3171(3) 0.0463(17) Uani 0.404(5) 1 d D U P A 2
N4X N 0.6225(4) 0.6370(7) 0.3739(5) 0.043(2) Uani 0.404(5) 1 d D U P A 2
Cl1 Cl 0.51788(10) 0.85730(17) 0.65276(12) 0.0543(5) Uani 0.5 1 d D . P . .
Cl2 Cl 0.5108(2) 0.8065(5) 0.8092(2) 0.0840(11) Uani 0.5 1 d D . P . .
C18 C 0.4733(7) 0.7917(11) 0.7137(4) 0.059(4) Uani 0.5 1 d D . P . .
H18A H 0.470988 0.711047 0.701471 0.071 Uiso 0.5 1 calc R U P . .
H18B H 0.422044 0.819791 0.703145 0.071 Uiso 0.5 1 calc R U P . .

loop_
_atom_site_aniso_label
_atom_site_aniso_U_11
_atom_site_aniso_U_22
_atom_site_aniso_U_33
_atom_site_aniso_U_23
_atom_site_aniso_U_13
_atom_site_aniso_U_12
Cu1 0.0396(3) 0.0481(4) 0.0527(4) -0.0278(3) -0.0192(3) 0.0198(3)
S1 0.0390(4) 0.0319(4) 0.0235(4) -0.0020(3) 0.0023(3) -0.0021(3)
S2 0.0415(4) 0.0313(4) 0.0398(5) -0.0075(3) 0.0075(4) 0.0050(3)
N1 0.0311(13) 0.0391(14) 0.0400(16) -0.0145(13) -0.0031(12) 0.0068(11)
N2 0.0293(12) 0.0269(12) 0.0299(14) 0.0013(10) 0.0043(10) -0.0075(10)
N3 0.0303(13) 0.0426(15) 0.0362(15) 0.0128(12) -0.0043(11) -0.0068(12)
C1 0.0421(18) 0.0431(17) 0.0288(17) -0.0054(14) 0.0031(14) 0.0115(14)
C2 0.0347(16) 0.0344(15) 0.0275(16) -0.0037(13) 0.0029(13) 0.0006(13)
C3 0.0267(14) 0.0267(14) 0.0264(15) -0.0052(12) 0.0024(12) 0.0034(11)
C4 0.0363(17) 0.0421(17) 0.0376(19) -0.0006(15) 0.0054(14) -0.0029(14)
C5 0.0324(16) 0.0438(18) 0.052(2) -0.0118(16) 0.0029(15) -0.0050(14)
C6 0.0313(15) 0.0440(17) 0.0259(16) -0.0039(13) 0.0047(13) -0.0086(13)
C7 0.0295(15) 0.0314(15) 0.0289(16) 0.0021(12) 0.0042(12) -0.0130(12)
C8 0.0420(18) 0.0418(18) 0.0304(18) 0.0076(14) 0.0024(14) -0.0095(14)
C9 0.0452(19) 0.0399(18) 0.041(2) 0.0166(15) -0.0029(15) -0.0031(15)
C10 0.0386(17) 0.0292(15) 0.052(2) 0.0073(15) 0.0038(15) -0.0003(13)
C11 0.0314(15) 0.0252(14) 0.0357(18) 0.0014(13) 0.0028(13) -0.0076(12)
C12 0.0375(16) 0.0259(14) 0.0372(18) -0.0046(13) 0.0008(14) -0.0036(12)
C13 0.0328(16) 0.057(2) 0.0390(19) -0.0008(16) 0.0091(14) 0.0044(15)
C14 0.0298(17) 0.067(2) 0.047(2) 0.0129(18) 0.0107(15) -0.0079(16)
C15 0.0342(15) 0.0297(15) 0.0310(16) 0.0043(13) 0.0028(13) -0.0010(12)
C16 0.0298(15) 0.0300(15) 0.0277(16) 0.0037(12) 0.0073(12) 0.0003(12)
C17 0.0274(14) 0.0356(15) 0.0209(15) 0.0012(12) -0.0021(12) 0.0045(12)
O1 0.040(4) 0.033(5) 0.034(4) 0.007(4) 0.012(3) -0.002(4)
O2 0.059(3) 0.028(2) 0.046(3) -0.0056(17) 0.012(2) -0.0082(17)
O3 0.047(2) 0.072(3) 0.037(3) -0.001(2) 0.028(2) -0.008(2)
N4 0.031(3) 0.032(2) 0.044(3) -0.001(3) 0.017(3) -0.010(2)
O1X 0.037(6) 0.028(6) 0.047(7) 0.000(6) 0.013(5) -0.003(5)
O2X 0.062(5) 0.083(6) 0.103(7) 0.040(6) -0.026(5) -0.011(5)
O3X 0.064(4) 0.037(3) 0.032(3) 0.009(2) -0.002(3) -0.001(3)
N4X 0.037(4) 0.038(4) 0.054(5) -0.008(4) 0.009(4) -0.004(3)
Cl1 0.0454(10) 0.0721(12) 0.0421(11) 0.0073(9) 0.0029(8) -0.0113(9)
Cl2 0.085(2) 0.121(3) 0.0414(17) 0.013(2) 0.0049(16) -0.031(2)
C18 0.084(8) 0.038(4) 0.054(9) -0.005(5) 0.012(6) 0.009(5)

loop_
_atom_type_symbol
_atom_type_description
_atom_type_scat_dispersion_real
_atom_type_scat_dispersion_imag
_atom_type_scat_source
C C 0.0033 0.0016 'International Tables Vol C Tables 4.2.6.8 and 6.1.1.4'
H H 0.0000 0.0000 'International Tables Vol C Tables 4.2.6.8 and 6.1.1.4'
N N 0.0061 0.0033 'International Tables Vol C Tables 4.2.6.8 and 6.1.1.4'
O O 0.0106 0.0060 'International Tables Vol C Tables 4.2.6.8 and 6.1.1.4'
S S 0.1246 0.1234 'International Tables Vol C Tables 4.2.6.8 and 6.1.1.4'
Cu Cu 0.3201 1.2651 'International Tables Vol C Tables 4.2.6.8 and 6.1.1.4'
Cl Cl 0.1484 0.1585 'International Tables Vol C Tables 4.2.6.8 and 6.1.1.4'

loop_
_geom_angle_atom_site_label_1
_geom_angle_atom_site_label_2
_geom_angle_atom_site_label_3
_geom_angle
_geom_angle_site_symmetry_1
_geom_angle_site_symmetry_3
_geom_angle_publ_flag
N1 Cu1 N1 180.0 . 5_666 ?
N1 Cu1 N3 90.00(10) . 6_565 ?
N1 Cu1 N3 90.00(10) 5_666 6_565 ?
N1 Cu1 N3 90.00(10) . 2_656 ?
N1 Cu1 N3 90.00(10) 5_666 2_656 ?
N3 Cu1 N3 180.0 6_565 2_656 ?
C3 S1 C6 104.85(13) . . ?
C17 S2 C12 105.32(13) . . ?
C1 N1 C5 117.0(3) . . ?
C1 N1 Cu1 122.0(2) . . ?
C5 N1 Cu1 121.0(2) . . ?
C11 N2 C7 118.6(2) . . ?
C15 N3 C14 116.6(3) . . ?
C15 N3 Cu1 122.0(2) . 2_656 ?
C14 N3 Cu1 121.3(2) . 2_656 ?
N1 C1 C2 124.1(3) . . ?
C1 C2 C3 118.8(3) . . ?
C2 C3 C4 117.3(3) . . ?
C2 C3 S1 126.3(2) . . ?
C4 C3 S1 116.4(2) . . ?
C5 C4 C3 119.9(3) . . ?
N1 C5 C4 122.8(3) . . ?
C7 C6 S1 109.59(19) . . ?
N2 C7 C8 122.6(3) . . ?
N2 C7 C6 114.5(2) . . ?
C8 C7 C6 122.7(3) . . ?
C9 C8 C7 118.2(3) . . ?
C10 C9 C8 120.0(3) . . ?
C9 C10 C11 118.6(3) . . ?
N2 C11 C10 122.0(3) . . ?
N2 C11 C12 114.9(3) . . ?
C10 C11 C12 123.1(3) . . ?
C11 C12 S2 116.5(2) . . ?
C14 C13 C17 119.8(3) . . ?
N3 C14 C13 123.5(3) . . ?
N3 C15 C16 123.3(3) . . ?
C15 C16 C17 119.6(3) . . ?
C16 C17 C13 117.1(3) . . ?
C16 C17 S2 126.6(2) . . ?
C13 C17 S2 116.3(2) . . ?
O1 N4 O2 120.4(6) . . ?
O1 N4 O3 120.9(6) . . ?
O2 N4 O3 117.7(5) . . ?
O3X N4X O2X 119.8(6) . . ?
O3X N4X O1X 119.9(7) . . ?
O2X N4X O1X 120.3(7) . . ?
Cl2 Cl1 C18 5.1(7) 2_656 . ?
C18 Cl2 Cl1 165(2) 2_656 2_656 ?
C18 Cl2 C18 54.5(18) 2_656 . ?
Cl1 Cl2 C18 121.3(6) 2_656 . ?
C18 Cl2 Cl2 44.8(11) 2_656 2_656 ?
Cl1 Cl2 Cl2 127.6(3) 2_656 2_656 ?
C18 Cl2 Cl2 14.0(3) . 2_656 ?
Cl1 C18 Cl2 116.7(5) . . ?

loop_
_geom_bond_atom_site_label_1
_geom_bond_atom_site_label_2
_geom_bond_distance
_geom_bond_site_symmetry_2
_geom_bond_publ_flag
Cu1 N1 2.018(2) . ?
Cu1 N1 2.018(2) 5_666 ?
Cu1 N3 2.034(2) 6_565 ?
Cu1 N3 2.034(2) 2_656 ?
S1 C3 1.757(3) . ?
S1 C6 1.825(3) . ?
S2 C17 1.755(3) . ?
S2 C12 1.806(3) . ?
N1 C1 1.337(4) . ?
N1 C5 1.347(4) . ?
N2 C11 1.336(4) . ?
N2 C7 1.351(4) . ?
N3 C15 1.340(4) . ?
N3 C14 1.347(4) . ?
C1 C2 1.378(4) . ?
C2 C3 1.394(4) . ?
C3 C4 1.398(4) . ?
C4 C5 1.374(4) . ?
C6 C7 1.495(4) . ?
C7 C8 1.389(4) . ?
C8 C9 1.382(5) . ?
C9 C10 1.377(5) . ?
C10 C11 1.402(4) . ?
C11 C12 1.503(4) . ?
C13 C14 1.370(5) . ?
C13 C17 1.392(4) . ?
C15 C16 1.385(4) . ?
C16 C17 1.386(4) . ?
O1 N4 1.234(5) . ?
O2 N4 1.238(5) . ?
O3 N4 1.239(5) . ?
O1X N4X 1.241(6) . ?
O2X N4X 1.235(6) . ?
O3X N4X 1.227(6) . ?
Cl1 Cl2 1.135(4) 2_656 ?
Cl1 C18 1.708(5) . ?
Cl2 C18 0.587(7) 2_656 ?
Cl2 C18 1.709(5) . ?
Cl2 Cl2 2.074(8) 2_656 ?
